data_7238656
loop_
_publ_author_name
'Yang, Yanan'
'Gong, Jingjing'
'Zhang, Weisong'
'Zhang, Hengchao'
'Zhang, Lili'
'Liu, Yang'
'Huang, Hui'
'Hu, Hailiang'
'Kang, Zhenhui'

_publ_section_title
;
 High-connected strategy of polyoxometalates towards model of core--shell
 nanostructure
;
_journal_issue 16
_journal_name_full 'RSC Advances'
_journal_page_first 6414
_journal_paper_doi 10.1039/c2ra20605f
_journal_volume 2
_journal_year 2012
_chemical_formula_moiety '[Ag8(C2H3N4S)4][SiW12O40](H2O)2'
_chemical_formula_sum 'C8 H16 Ag8 N16 O42 S4 Si W12'
_chemical_formula_weight 4233.86
_space_group_IT_number 14
_space_group_name_Hall '-P 2yn'
_space_group_name_H-M_alt 'P 1 21/n 1'
_symmetry_cell_setting monoclinic
_symmetry_space_group_name_H-M 'P 1 21/n 1'
_atom_sites_solution_hydrogens geom
_atom_sites_solution_primary direct
_atom_sites_solution_secondary difmap
_audit_creation_method SHELXL-97
_cell_angle_alpha 90.00
_cell_angle_beta 102.369(2)
_cell_angle_gamma 90.00
_cell_formula_units_Z 2
_cell_length_a 10.0393(12)
_cell_length_b 13.9688(16)
_cell_length_c 19.893(2)
_cell_measurement_reflns_used 3960
_cell_measurement_temperature 296(2)
_cell_measurement_theta_max 27.3795
_cell_measurement_theta_min 2.5105
_cell_volume 2725.0(5)
_computing_cell_refinement 'Bruker SAINT'
_computing_data_collection 'Bruker APEX2'
_computing_data_reduction 'Bruker SAINT'
_computing_molecular_graphics 'Bruker SHELXTL'
_computing_publication_material 'Bruker SHELXTL'
_computing_structure_refinement 'SHELXL-97 (Sheldrick, 1997)'
_computing_structure_solution 'SHELXS-97 (Sheldrick, 1990)'
_diffrn_ambient_temperature 296(2)
_diffrn_measured_fraction_theta_full 0.988
_diffrn_measured_fraction_theta_max 0.988
_diffrn_measurement_device_type 'Bruker APEX-II CCD'
_diffrn_measurement_method '\f and \w scans'
_diffrn_radiation_monochromator graphite
_diffrn_radiation_source 'fine-focus sealed tube'
_diffrn_radiation_type MoK\a
_diffrn_radiation_wavelength 0.71073
_diffrn_reflns_av_R_equivalents 0.0560
_diffrn_reflns_av_sigmaI/netI 0.0491
_diffrn_reflns_limit_h_max 11
_diffrn_reflns_limit_h_min -11
_diffrn_reflns_limit_k_max 16
_diffrn_reflns_limit_k_min -16
_diffrn_reflns_limit_l_max 23
_diffrn_reflns_limit_l_min -23
_diffrn_reflns_number 19690
_diffrn_reflns_theta_full 25.00
_diffrn_reflns_theta_max 25.00
_diffrn_reflns_theta_min 1.80
_exptl_absorpt_coefficient_mu 28.293
_exptl_absorpt_correction_T_max 0.1324
_exptl_absorpt_correction_T_min 0.0703
_exptl_absorpt_correction_type multi-scan
_exptl_absorpt_process_details sadabs
_exptl_crystal_colour 'Light Yellow'
_exptl_crystal_density_diffrn 5.160
_exptl_crystal_density_method 'not measured'
_exptl_crystal_description Block
_exptl_crystal_F_000 3708
_exptl_crystal_size_max 0.20
_exptl_crystal_size_mid 0.15
_exptl_crystal_size_min 0.12
_refine_diff_density_max 3.163
_refine_diff_density_min -3.087
_refine_diff_density_rms 0.499
_refine_ls_extinction_method none
_refine_ls_goodness_of_fit_ref 1.305
_refine_ls_hydrogen_treatment constr
_refine_ls_matrix_type full
_refine_ls_number_parameters 432
_refine_ls_number_reflns 4739
_refine_ls_number_restraints 0
_refine_ls_restrained_S_all 1.305
_refine_ls_R_factor_all 0.0877
_refine_ls_R_factor_gt 0.0761
_refine_ls_shift/su_max 0.001
_refine_ls_shift/su_mean 0.000
_refine_ls_structure_factor_coef Fsqd
_refine_ls_weighting_details 'calc w=1/[\s^2^(Fo^2^)+(0.0000P)^2^+425.8493P] where P=(Fo^2^+2Fc^2^)/3'
_refine_ls_weighting_scheme calc
_refine_ls_wR_factor_gt 0.1474
_refine_ls_wR_factor_ref 0.1511
_reflns_number_gt 4106
_reflns_number_total 4739
_reflns_threshold_expression >2sigma(I)
_cod_data_source_file c2ra20605f.txt
_cod_data_source_block FUNSOM-4
_cod_depositor_comments
;
The following automatic conversions were performed:

data item '_symmetry_cell_setting' value 'Monoclinic' was changed to
'monoclinic' in accordance with the
/home/saulius/struct/COD-crude-data/automatic-downloads/DataCite-retrospective/RSC/depositions/lib/dictionaries/cif_core.dic
dictionary named 'cif_core.dic' version 2.4.2 last updated on
2011-04-26.

Automatic conversion script
Id: cif_fix_values 6909 2019-04-08 15:41:33Z antanas 
;
_cod_original_cell_volume 2725.0(6)
_cod_original_sg_symbol_H-M P21/n
_cod_database_code 7238656

loop_
_symmetry_equiv_pos_as_xyz
'x, y, z'
'-x+1/2, y+1/2, -z+1/2'
'-x, -y, -z'
'x-1/2, -y-1/2, z-1/2'

loop_
_atom_site_label
_atom_site_type_symbol
_atom_site_fract_x
_atom_site_fract_y
_atom_site_fract_z
_atom_site_U_iso_or_equiv
_atom_site_adp_type
_atom_site_occupancy
_atom_site_symmetry_multiplicity
_atom_site_calc_flag
_atom_site_refinement_flags
Si1 Si 0.0000 0.0000 0.0000 0.016(2) Uani 1 2 d S
W1 W 0.31725(12) 0.11526(8) 0.05407(6) 0.0177(3) Uani 1 1 d .
W2 W 0.04297(16) 0.23589(9) -0.05336(7) 0.0291(3) Uani 1 1 d .
W3 W 0.20907(13) 0.04641(9) -0.11936(7) 0.0236(3) Uani 1 1 d .
W4 W 0.27281(13) -0.11927(10) 0.11056(6) 0.0243(3) Uani 1 1 d .
W5 W 0.10547(12) 0.07379(8) 0.17194(6) 0.0191(3) Uani 1 1 d .
W6 W -0.17052(14) 0.18897(10) 0.06308(8) 0.0318(4) Uani 1 1 d .
Ag1 Ag 0.0775(3) 0.1363(2) 0.36018(14) 0.0338(6) Uani 1 1 d .
Ag2 Ag -0.0224(3) -0.0423(3) 0.42840(16) 0.0468(8) Uani 1 1 d .
Ag3 Ag 0.6078(2) -0.02093(18) 0.45378(13) 0.0277(6) Uani 1 1 d .
Ag4 Ag 0.6080(3) -0.15429(17) 0.27445(12) 0.0266(5) Uani 1 1 d .
S1 S -0.2452(8) -0.0231(5) 0.3538(4) 0.0184(15) Uani 1 1 d .
S2 S 0.2194(7) 0.0098(6) 0.4369(4) 0.0234(17) Uani 1 1 d .
O1 O 0.463(3) 0.1755(19) 0.0784(15) 0.050(7) Uani 1 1 d .
O1W O 0.016(3) -0.1655(19) 0.5153(16) 0.053(8) Uani 1 1 d .
O2 O 0.062(3) 0.3489(19) -0.0770(13) 0.048(7) Uani 1 1 d .
O3 O 0.310(3) 0.066(2) -0.1777(14) 0.052(7) Uani 1 1 d .
O4 O 0.399(3) -0.1778(18) 0.1615(13) 0.042(6) Uani 1 1 d .
O5 O 0.160(3) 0.1070(18) 0.2548(13) 0.039(6) Uani 1 1 d .
O6 O -0.248(2) 0.2814(16) 0.0895(12) 0.031(6) Uani 1 1 d .
O7 O 0.202(3) 0.219(2) 0.0145(14) 0.053(7) Uani 1 1 d .
O8 O 0.122(3) 0.165(2) -0.1161(14) 0.055(8) Uani 1 1 d .
O9 O -0.132(3) 0.209(2) -0.1106(14) 0.056(8) Uani 1 1 d .
O10 O -0.054(3) 0.262(2) 0.0154(15) 0.058(8) Uani 1 1 d .
O11 O 0.330(3) 0.079(2) -0.0353(14) 0.055(8) Uani 1 1 d .
O12 O 0.254(3) -0.086(2) -0.1010(16) 0.058(8) Uani 1 1 d .
O13 O -0.289(3) 0.170(2) -0.0241(14) 0.055(8) Uani 1 1 d .
O14 O -0.021(3) 0.171(2) 0.1317(15) 0.051(7) Uani 1 1 d .
O15 O -0.043(3) -0.0035(19) 0.1792(15) 0.050(7) Uani 1 1 d .
O16 O 0.236(3) 0.1331(18) 0.1292(14) 0.045(7) Uani 1 1 d .
O17 O 0.204(3) -0.0455(18) 0.1699(13) 0.041(6) Uani 1 1 d .
O18 O 0.364(3) -0.0082(19) 0.0859(14) 0.046(7) Uani 1 1 d .
O19 O 0.111(6) 0.074(4) -0.019(3) 0.049(14) Uani 0.50 1 d P
O20 O 0.079(5) -0.110(4) 0.024(3) 0.043(13) Uani 0.50 1 d P
O21 O -0.042(6) 0.039(4) 0.071(3) 0.045(13) Uani 0.50 1 d P
O22 O -0.127(5) -0.017(4) -0.061(3) 0.044(13) Uani 0.50 1 d P
N1 N -0.148(2) 0.1429(18) 0.3087(13) 0.023(6) Uani 1 1 d .
N2 N -0.198(3) 0.2168(19) 0.2681(14) 0.027(6) Uani 1 1 d .
N3 N -0.331(2) 0.2076(19) 0.2472(14) 0.025(6) Uani 1 1 d .
N4 N -0.361(2) 0.1226(17) 0.2730(12) 0.017(5) Uani 1 1 d .
N5 N 0.415(3) -0.0729(17) 0.3819(13) 0.022(6) Uani 1 1 d .
N6 N 0.425(3) -0.1333(17) 0.3297(14) 0.025(6) Uani 1 1 d .
N7 N 0.310(3) -0.1597(18) 0.2979(14) 0.025(6) Uani 1 1 d .
N8 N 0.220(2) -0.1243(17) 0.3317(13) 0.020(5) Uani 1 1 d .
C1 C -0.250(3) 0.086(2) 0.3113(17) 0.028(7) Uani 1 1 d .
C2 C -0.500(3) 0.091(2) 0.2603(18) 0.031(8) Uani 1 1 d .
H2A H -0.5033 0.0226 0.2545 0.046 Uiso 1 1 calc R
H2B H -0.5509 0.1207 0.2193 0.046 Uiso 1 1 calc R
H2C H -0.5395 0.1079 0.2986 0.046 Uiso 1 1 calc R
C3 C 0.285(3) -0.065(2) 0.3818(17) 0.027(7) Uani 1 1 d .
C4 C 0.075(3) -0.141(2) 0.3058(18) 0.031(8) Uani 1 1 d .
H4A H 0.0616 -0.1713 0.2614 0.046 Uiso 1 1 calc R
H4B H 0.0271 -0.0817 0.3019 0.046 Uiso 1 1 calc R
H4C H 0.0416 -0.1827 0.3370 0.046 Uiso 1 1 calc R

loop_
_atom_site_aniso_label
_atom_site_aniso_U_11
_atom_site_aniso_U_22
_atom_site_aniso_U_33
_atom_site_aniso_U_23
_atom_site_aniso_U_13
_atom_site_aniso_U_12
Si1 0.018(6) 0.012(5) 0.018(6) 0.003(4) 0.004(5) 0.005(5)
W1 0.0151(6) 0.0180(6) 0.0183(6) -0.0004(5) -0.0003(5) -0.0048(5)
W2 0.0508(9) 0.0156(6) 0.0237(7) -0.0021(5) 0.0140(6) -0.0152(6)
W3 0.0260(7) 0.0213(6) 0.0284(7) 0.0077(5) 0.0165(6) 0.0035(5)
W4 0.0160(6) 0.0403(8) 0.0143(6) 0.0007(6) -0.0018(5) 0.0018(6)
W5 0.0208(6) 0.0169(6) 0.0160(6) -0.0037(5) -0.0039(5) 0.0022(5)
W6 0.0252(7) 0.0249(7) 0.0493(9) -0.0228(7) 0.0169(7) -0.0050(6)
Ag1 0.0254(13) 0.0369(15) 0.0379(15) 0.0028(12) 0.0046(11) 0.0061(11)
Ag2 0.0238(14) 0.071(2) 0.0428(17) -0.0047(16) 0.0002(12) 0.0072(14)
Ag3 0.0222(12) 0.0300(13) 0.0278(13) -0.0059(11) -0.0019(10) 0.0003(10)
Ag4 0.0293(13) 0.0262(13) 0.0260(12) -0.0044(10) 0.0098(10) 0.0061(10)
S1 0.022(4) 0.011(3) 0.021(4) 0.000(3) 0.003(3) -0.001(3)
S2 0.013(4) 0.038(5) 0.017(4) -0.003(3) -0.001(3) 0.003(3)
O1 0.040(15) 0.042(16) 0.07(2) -0.018(14) 0.018(14) -0.023(13)
O1W 0.039(16) 0.040(16) 0.07(2) -0.005(15) -0.007(14) 0.004(13)
O2 0.060(18) 0.039(15) 0.039(15) -0.003(12) -0.002(13) 0.004(14)
O3 0.058(18) 0.064(19) 0.037(15) 0.009(14) 0.013(14) 0.001(15)
O4 0.043(15) 0.042(15) 0.044(15) 0.020(12) 0.018(13) 0.020(12)
O5 0.043(15) 0.037(14) 0.040(14) -0.003(12) 0.014(12) -0.008(12)
O6 0.020(12) 0.032(13) 0.036(13) -0.019(11) -0.005(10) 0.004(10)
O7 0.064(19) 0.049(17) 0.041(16) -0.001(13) 0.002(14) 0.015(15)
O8 0.06(2) 0.053(18) 0.044(16) 0.002(14) 0.001(14) 0.015(15)
O9 0.07(2) 0.06(2) 0.039(16) -0.017(15) 0.013(14) -0.009(16)
O10 0.06(2) 0.06(2) 0.046(17) -0.010(15) 0.011(15) -0.010(16)
O11 0.07(2) 0.051(17) 0.045(16) -0.001(14) 0.005(15) 0.018(15)
O12 0.056(19) 0.049(17) 0.063(19) 0.012(15) 0.000(15) 0.008(15)
O13 0.059(19) 0.07(2) 0.039(15) -0.015(15) 0.015(14) -0.026(16)
O14 0.046(17) 0.047(17) 0.058(18) 0.005(14) 0.004(14) -0.004(14)
O15 0.040(15) 0.040(15) 0.065(19) 0.008(14) 0.004(14) -0.001(13)
O16 0.052(17) 0.039(15) 0.046(16) 0.004(12) 0.019(14) 0.006(13)
O17 0.044(15) 0.037(14) 0.047(15) 0.002(12) 0.019(13) 0.001(12)
O18 0.059(18) 0.038(15) 0.044(15) 0.003(12) 0.020(14) 0.013(13)
O19 0.06(4) 0.05(3) 0.04(3) 0.00(3) 0.01(3) 0.01(3)
O20 0.05(3) 0.04(3) 0.04(3) 0.00(2) 0.01(3) 0.01(3)
O21 0.05(3) 0.04(3) 0.04(3) 0.00(3) 0.01(3) -0.01(3)
O22 0.05(3) 0.05(3) 0.04(3) 0.00(3) 0.02(3) -0.01(3)
N1 0.015(13) 0.027(14) 0.032(15) 0.012(12) 0.015(11) -0.002(11)
N2 0.020(14) 0.029(15) 0.033(15) 0.010(13) 0.010(12) 0.006(12)
N3 0.014(13) 0.026(14) 0.034(15) 0.017(12) 0.007(11) 0.004(11)
N4 0.007(11) 0.023(13) 0.023(13) 0.010(11) 0.009(10) 0.001(10)
N5 0.021(13) 0.017(13) 0.032(14) -0.009(11) 0.015(12) -0.004(11)
N6 0.029(15) 0.015(13) 0.033(15) -0.005(11) 0.012(13) 0.009(11)
N7 0.022(14) 0.022(14) 0.031(15) 0.002(12) 0.008(12) 0.005(11)
N8 0.021(13) 0.018(13) 0.025(13) -0.006(11) 0.012(11) -0.003(11)
C1 0.022(17) 0.029(18) 0.034(18) 0.005(15) 0.011(15) 0.007(14)
C2 0.015(16) 0.035(19) 0.04(2) 0.018(16) 0.001(14) 0.006(14)
C3 0.026(18) 0.030(18) 0.029(17) 0.002(14) 0.014(15) 0.001(14)
C4 0.031(19) 0.029(18) 0.037(19) -0.011(15) 0.015(16) -0.006(15)

loop_
_atom_type_symbol
_atom_type_description
_atom_type_scat_dispersion_real
_atom_type_scat_dispersion_imag
_atom_type_scat_source
W W -0.8490 6.8722 'International Tables Vol C Tables 4.2.6.8 and 6.1.1.4'
Si Si 0.0817 0.0704 'International Tables Vol C Tables 4.2.6.8 and 6.1.1.4'
Ag Ag -0.8971 1.1015 'International Tables Vol C Tables 4.2.6.8 and 6.1.1.4'
S S 0.1246 0.1234 'International Tables Vol C Tables 4.2.6.8 and 6.1.1.4'
O O 0.0106 0.0060 'International Tables Vol C Tables 4.2.6.8 and 6.1.1.4'
C C 0.0033 0.0016 'International Tables Vol C Tables 4.2.6.8 and 6.1.1.4'
N N 0.0061 0.0033 'International Tables Vol C Tables 4.2.6.8 and 6.1.1.4'
H H 0.0000 0.0000 'International Tables Vol C Tables 4.2.6.8 and 6.1.1.4'

loop_
_geom_angle_atom_site_label_1
_geom_angle_atom_site_label_2
_geom_angle_atom_site_label_3
_geom_angle
_geom_angle_site_symmetry_1
_geom_angle_site_symmetry_3
O22 Si1 O22 180(5) 3 .
O22 Si1 O19 114(3) 3 3
O22 Si1 O19 66(3) . 3
O22 Si1 O19 66(3) 3 .
O22 Si1 O19 114(3) . .
O19 Si1 O19 180(5) 3 .
O22 Si1 O21 67(3) 3 .
O22 Si1 O21 113(3) . .
O19 Si1 O21 73(3) 3 .
O19 Si1 O21 107(3) . .
O22 Si1 O21 113(3) 3 3
O22 Si1 O21 67(3) . 3
O19 Si1 O21 107(3) 3 3
O19 Si1 O21 73(3) . 3
O21 Si1 O21 180(3) . 3
O22 Si1 O20 71(3) 3 .
O22 Si1 O20 109(3) . .
O19 Si1 O20 71(3) 3 .
O19 Si1 O20 109(3) . .
O21 Si1 O20 104(3) . .
O21 Si1 O20 76(3) 3 .
O22 Si1 O20 109(3) 3 3
O22 Si1 O20 71(3) . 3
O19 Si1 O20 109(3) 3 3
O19 Si1 O20 71(3) . 3
O21 Si1 O20 76(3) . 3
O21 Si1 O20 104(3) 3 3
O20 Si1 O20 180(5) . 3
O1 W1 O18 103.2(13) . .
O1 W1 O16 102.0(13) . .
O18 W1 O16 88.4(11) . .
O1 W1 O11 100.4(14) . .
O18 W1 O11 90.5(12) . .
O16 W1 O11 157.2(13) . .
O1 W1 O7 98.9(14) . .
O18 W1 O7 157.7(13) . .
O16 W1 O7 84.2(12) . .
O11 W1 O7 88.4(12) . .
O1 W1 O19 155.9(17) . .
O18 W1 O19 96.2(16) . .
O16 W1 O19 92.7(16) . .
O11 W1 O19 64.8(16) . .
O7 W1 O19 63.3(16) . .
O1 W1 O22 159.9(16) . 3
O18 W1 O22 65.9(16) . 3
O16 W1 O22 62.2(15) . 3
O11 W1 O22 96.7(15) . 3
O7 W1 O22 92.1(16) . 3
O19 W1 O22 43.8(18) . 3
O2 W2 O7 101.1(13) . .
O2 W2 O10 97.5(14) . .
O7 W2 O10 89.8(13) . .
O2 W2 O8 102.6(13) . .
O7 W2 O8 89.8(12) . .
O10 W2 O8 159.6(13) . .
O2 W2 O9 99.6(13) . .
O7 W2 O9 159.2(13) . .
O10 W2 O9 85.3(12) . .
O8 W2 O9 87.9(12) . .
O2 W2 O20 153.8(16) . 3
O7 W2 O20 97.8(16) . 3
O10 W2 O20 64.5(16) . 3
O8 W2 O20 95.3(16) . 3
O9 W2 O20 61.9(16) . 3
O2 W2 O19 157.0(17) . .
O7 W2 O19 61.8(16) . .
O10 W2 O19 97.7(16) . .
O8 W2 O19 64.4(15) . .
O9 W2 O19 98.8(16) . .
O20 W2 O19 49.1(18) 3 .
O3 W3 O8 103.1(14) . .
O3 W3 O11 101.4(13) . .
O8 W3 O11 88.5(12) . .
O3 W3 O12 97.8(14) . .
O8 W3 O12 159.0(14) . .
O11 W3 O12 89.0(12) . .
O3 W3 O15 101.0(13) . 3
O8 W3 O15 87.0(12) . 3
O11 W3 O15 157.6(13) . 3
O12 W3 O15 87.4(12) . 3
O3 W3 O21 155.2(16) . 3
O8 W3 O21 93.1(16) . 3
O11 W3 O21 97.7(16) . 3
O12 W3 O21 66.6(16) . 3
O15 W3 O21 60.7(15) 3 3
O3 W3 O19 157.8(16) . .
O8 W3 O19 63.9(16) . .
O11 W3 O19 62.1(16) . .
O12 W3 O19 96.7(16) . .
O15 W3 O19 96.3(16) 3 .
O21 W3 O19 47.0(18) 3 .
O4 W4 O17 103.4(12) . .
O4 W4 O9 98.6(13) . 3
O17 W4 O9 89.1(12) . 3
O4 W4 O13 99.5(13) . 3
O17 W4 O13 157.1(13) . 3
O9 W4 O13 87.8(12) 3 3
O4 W4 O18 102.2(12) . .
O17 W4 O18 88.6(11) . .
O9 W4 O18 159.0(13) 3 .
O13 W4 O18 86.2(11) 3 .
O4 W4 O20 153.4(16) . .
O17 W4 O20 94.6(15) . .
O9 W4 O20 61.8(16) 3 .
O13 W4 O20 64.2(16) 3 .
O18 W4 O20 97.6(15) . .
O4 W4 O22 158.6(15) . 3
O17 W4 O22 62.9(14) . 3
O9 W4 O22 97.5(15) 3 3
O13 W4 O22 95.1(15) 3 3
O18 W4 O22 63.1(15) . 3
O20 W4 O22 48.0(17) . 3
O5 W5 O15 100.5(12) . .
O5 W5 O16 101.9(12) . .
O15 W5 O16 157.5(12) . .
O5 W5 O14 105.1(12) . .
O15 W5 O14 88.6(11) . .
O16 W5 O14 87.7(11) . .
O5 W5 O17 101.3(12) . .
O15 W5 O17 85.6(11) . .
O16 W5 O17 87.9(11) . .
O14 W5 O17 153.6(12) . .
O5 W5 O21 159.2(16) . .
O15 W5 O21 64.4(16) . .
O16 W5 O21 94.4(15) . .
O14 W5 O21 62.3(16) . .
O17 W5 O21 92.1(16) . .
O5 W5 O22 156.2(16) . 3
O15 W5 O22 96.4(16) . 3
O16 W5 O22 61.6(15) . 3
O14 W5 O22 91.8(16) . 3
O17 W5 O22 63.3(15) . 3
O21 W5 O22 44.6(18) . 3
O6 W6 O14 103.8(12) . .
O6 W6 O12 100.7(13) . 3
O14 W6 O12 87.9(12) . 3
O6 W6 O13 98.7(12) . .
O14 W6 O13 157.3(13) . .
O12 W6 O13 90.9(12) 3 .
O6 W6 O10 96.8(13) . .
O14 W6 O10 87.3(12) . .
O12 W6 O10 162.5(13) 3 .
O13 W6 O10 87.2(12) . .
O6 W6 O20 150.6(15) . 3
O14 W6 O20 95.5(16) . 3
O12 W6 O20 102.0(16) 3 3
O13 W6 O20 62.6(16) . 3
O10 W6 O20 61.8(16) . 3
O6 W6 O21 158.0(15) . .
O14 W6 O21 59.7(15) . .
O12 W6 O21 66.4(15) 3 .
O13 W6 O21 99.2(16) . .
O10 W6 O21 96.7(15) . .
O20 W6 O21 51.2(17) 3 .
N1 Ag1 O5 96.3(9) . .
N1 Ag1 S2 131.9(6) . .
O5 Ag1 S2 98.5(6) . .
N1 Ag1 Ag2 81.1(6) . .
O5 Ag1 Ag2 116.1(6) . .
S2 Ag1 Ag2 51.36(19) . .
O1W Ag2 S1 120.2(7) . .
O1W Ag2 S2 98.9(7) . .
S1 Ag2 S2 139.9(3) . .
O1W Ag2 Ag2 68.6(7) . 3_556
S1 Ag2 Ag2 117.7(2) . 3_556
S2 Ag2 Ag2 82.9(2) . 3_556
O1W Ag2 Ag1 150.4(6) . .
S1 Ag2 Ag1 89.2(2) . .
S2 Ag2 Ag1 52.9(2) . .
Ag2 Ag2 Ag1 95.78(16) 3_556 .
N5 Ag3 S2 156.5(7) . 3_656
N5 Ag3 O2 93.8(9) . 4_666
S2 Ag3 O2 102.2(6) 3_656 4_666
N5 Ag3 S1 93.3(6) . 1_655
S2 Ag3 S1 104.7(3) 3_656 1_655
O2 Ag3 S1 86.1(7) 4_666 1_655
N5 Ag3 Ag3 80.2(6) . 3_656
S2 Ag3 Ag3 85.2(2) 3_656 3_656
O2 Ag3 Ag3 81.5(7) 4_666 3_656
S1 Ag3 Ag3 165.6(2) 1_655 3_656
N2 Ag4 N6 133.6(9) 2_545 .
N2 Ag4 O3 83.2(10) 2_545 3_655
N6 Ag4 O3 134.3(9) . 3_655
N2 Ag4 S1 123.9(7) 2_545 1_655
N6 Ag4 S1 91.5(7) . 1_655
O3 Ag4 S1 83.7(7) 3_655 1_655
C1 S1 Ag2 108.7(11) . .
C1 S1 Ag4 111.2(12) . 1_455
Ag2 S1 Ag4 127.7(3) . 1_455
C1 S1 Ag3 112.8(11) . 1_455
Ag2 S1 Ag3 97.4(3) . 1_455
Ag4 S1 Ag3 97.1(2) 1_455 1_455
C3 S2 Ag3 107.5(11) . 3_656
C3 S2 Ag2 106.2(11) . .
Ag3 S2 Ag2 124.3(3) 3_656 .
C3 S2 Ag1 106.0(11) . .
Ag3 S2 Ag1 132.5(4) 3_656 .
Ag2 S2 Ag1 75.7(2) . .
W2 O2 Ag3 150.1(14) . 4_565
W3 O3 Ag4 156.2(16) . 3_655
W5 O5 Ag1 141.5(14) . .
W2 O7 W1 137.9(16) . .
W3 O8 W2 138.2(16) . .
W4 O9 W2 136.3(17) 3 .
W2 O10 W6 135.4(17) . .
W1 O11 W3 137.7(17) . .
W6 O12 W3 134.3(17) 3 .
W6 O13 W4 136.0(17) . 3
W6 O14 W5 141.0(16) . .
W5 O15 W3 136.9(16) . 3
W1 O16 W5 139.7(15) . .
W4 O17 W5 140.2(15) . .
W1 O18 W4 137.7(15) . .
Si1 O19 O22 56(2) . 3
Si1 O19 W1 125(3) . .
O22 O19 W1 70(3) 3 .
Si1 O19 W2 120(3) . .
O22 O19 W2 130(3) 3 .
W1 O19 W2 96(2) . .
Si1 O19 W3 120(3) . .
O22 O19 W3 134(3) 3 .
W1 O19 W3 95(2) . .
W2 O19 W3 93.1(19) . .
Si1 O20 W2 120(3) . 3
Si1 O20 W4 121(3) . .
W2 O20 W4 100(2) 3 .
Si1 O20 W6 116(3) . 3
W2 O20 W6 98.2(19) 3 3
W4 O20 W6 97.2(19) . 3
Si1 O21 O22 55(2) . 3
Si1 O21 W5 126(3) . .
O22 O21 W5 71(2) 3 .
Si1 O21 W3 120(3) . 3
O22 O21 W3 136(3) 3 3
W5 O21 W3 97.4(19) . 3
Si1 O21 W6 117(3) . .
O22 O21 W6 130(3) 3 .
W5 O21 W6 96.3(19) . .
W3 O21 W6 92.7(18) 3 .
Si1 O22 O19 58(3) . 3
Si1 O22 O21 59(2) . 3
O19 O22 O21 97(4) 3 3
Si1 O22 W1 125(3) . 3
O19 O22 W1 67(2) 3 3
O21 O22 W1 135(3) 3 3
Si1 O22 W5 123(3) . 3
O19 O22 W5 133(3) 3 3
O21 O22 W5 64(2) 3 3
W1 O22 W5 95.6(18) 3 3
Si1 O22 W4 120(3) . 3
O19 O22 W4 130(3) 3 3
O21 O22 W4 126(3) 3 3
W1 O22 W4 93.1(18) 3 3
W5 O22 W4 93.0(18) 3 3
C1 N1 N2 108(3) . .
C1 N1 Ag1 132(2) . .
N2 N1 Ag1 120.6(18) . .
N3 N2 N1 110(2) . .
N3 N2 Ag4 114.9(18) . 2
N1 N2 Ag4 135.4(19) . 2
N2 N3 N4 105(2) . .
C1 N4 N3 110(2) . .
C1 N4 C2 131(3) . .
N3 N4 C2 119(2) . .
C3 N5 N6 107(3) . .
C3 N5 Ag3 133(2) . .
N6 N5 Ag3 119.4(19) . .
N7 N6 N5 111(2) . .
N7 N6 Ag4 117(2) . .
N5 N6 Ag4 128.8(19) . .
N6 N7 N8 107(2) . .
N7 N8 C3 109(2) . .
N7 N8 C4 120(2) . .
C3 N8 C4 131(3) . .
N1 C1 N4 108(3) . .
N1 C1 S1 128(2) . .
N4 C1 S1 124(2) . .
N5 C3 N8 106(3) . .
N5 C3 S2 124(3) . .
N8 C3 S2 130(2) . .

loop_
_geom_bond_atom_site_label_1
_geom_bond_atom_site_label_2
_geom_bond_distance
_geom_bond_site_symmetry_2
Si1 O22 1.58(5) 3
Si1 O22 1.58(5) .
Si1 O19 1.62(6) 3
Si1 O19 1.62(6) .
Si1 O21 1.65(5) .
Si1 O21 1.65(5) 3
Si1 O20 1.75(5) .
Si1 O20 1.75(5) 3
W1 O1 1.67(2) .
W1 O18 1.86(3) .
W1 O16 1.87(3) .
W1 O11 1.88(3) .
W1 O7 1.91(3) .
W1 O19 2.33(6) .
W1 O22 2.38(5) 3
W2 O2 1.67(3) .
W2 O7 1.87(3) .
W2 O10 1.88(3) .
W2 O8 1.89(3) .
W2 O9 1.91(3) .
W2 O20 2.29(5) 3
W2 O19 2.42(5) .
W3 O3 1.72(3) .
W3 O8 1.88(3) .
W3 O11 1.90(3) .
W3 O12 1.92(3) .
W3 O15 1.92(3) 3
W3 O21 2.42(5) 3
W3 O19 2.44(5) .
W4 O4 1.66(2) .
W4 O17 1.81(3) .
W4 O9 1.89(3) 3
W4 O13 1.90(3) 3
W4 O18 1.92(3) .
W4 O20 2.31(5) .
W4 O22 2.47(5) 3
W5 O5 1.69(2) .
W5 O15 1.87(3) .
W5 O16 1.90(3) .
W5 O14 1.92(3) .
W5 O17 1.94(3) .
W5 O21 2.28(5) .
W5 O22 2.39(5) 3
W6 O6 1.65(2) .
W6 O14 1.82(3) .
W6 O12 1.90(3) 3
W6 O13 1.90(3) .
W6 O10 1.94(3) .
W6 O20 2.39(5) 3
W6 O21 2.45(5) .
Ag1 N1 2.28(2) .
Ag1 O5 2.45(2) .
Ag1 S2 2.559(8) .
Ag1 Ag2 3.107(4) .
Ag2 O1W 2.41(3) .
Ag2 S1 2.419(8) .
Ag2 S2 2.505(8) .
Ag2 Ag2 3.027(6) 3_556
Ag3 N5 2.26(3) .
Ag3 S2 2.479(7) 3_656
Ag3 O2 2.50(3) 4_666
Ag3 S1 2.718(8) 1_655
Ag3 Ag3 3.180(5) 3_656
Ag4 N2 2.26(3) 2_545
Ag4 N6 2.35(3) .
Ag4 O3 2.56(3) 3_655
Ag4 S1 2.651(7) 1_655
S1 C1 1.73(3) .
S1 Ag4 2.651(7) 1_455
S1 Ag3 2.718(8) 1_455
S2 C3 1.74(3) .
S2 Ag3 2.479(7) 3_656
O2 Ag3 2.50(3) 4_565
O3 Ag4 2.56(3) 3_655
O9 W4 1.89(3) 3
O12 W6 1.90(3) 3
O13 W4 1.90(3) 3
O15 W3 1.92(3) 3
O19 O22 1.75(7) 3
O20 W2 2.29(5) 3
O20 W6 2.39(5) 3
O21 O22 1.78(8) 3
O21 W3 2.42(5) 3
O22 O19 1.75(7) 3
O22 O21 1.78(8) 3
O22 W1 2.38(5) 3
O22 W5 2.39(5) 3
O22 W4 2.47(5) 3
N1 C1 1.30(4) .
N1 N2 1.34(3) .
N2 N3 1.32(3) .
N2 Ag4 2.26(3) 2
N3 N4 1.35(3) .
N4 C1 1.32(4) .
N4 C2 1.44(4) .
N5 C3 1.31(4) .
N5 N6 1.36(3) .
N6 N7 1.25(4) .
N7 N8 1.33(3) .
N8 C3 1.36(4) .
N8 C4 1.45(4) .
